data_4126432
loop_
_publ_author_name
'Zaragoza, Jan Paulo T.'
'Yosca, Timothy H.'
'Siegler, Maxime A.'
'Mo\"enne-Loccoz, Pierre'
'Green, Michael T.'
'Goldberg, David P.'

_publ_section_title
;
 Direct Observation of Oxygen Rebound with an Iron-Hydroxide Complex.
;
_journal_name_full 'Journal of the American Chemical Society'
_journal_paper_doi 10.1021/jacs.7b07979
_journal_year 2017
_chemical_formula_moiety 'C91 H59 Cl Fe N4'
_chemical_formula_sum 'C91 H59 Cl Fe N4'
_chemical_formula_weight 1299.72
_space_group_crystal_system triclinic
_space_group_IT_number 2
_space_group_name_Hall '-P 1'
_space_group_name_H-M_alt 'P -1'
_symmetry_space_group_name_Hall '-P 1'
_symmetry_space_group_name_H-M 'P -1'
_atom_sites_solution_hydrogens geom
_atom_sites_solution_primary direct
_atom_sites_solution_secondary difmap
_audit_creation_method SHELXL-2014/7
_cell_angle_alpha 95.674(3)
_cell_angle_beta 104.611(2)
_cell_angle_gamma 109.640(2)
_cell_formula_units_Z 2
_cell_length_a 14.2771(3)
_cell_length_b 15.7261(5)
_cell_length_c 21.1824(6)
_cell_measurement_reflns_used 13941
_cell_measurement_temperature 110(2)
_cell_measurement_theta_max 71.91
_cell_measurement_theta_min 4.03
_cell_volume 4245.5(2)
_computing_cell_refinement
;
CrysAlisPro, Agilent Technologies,
Version 1.171.36.32 (release 02-08-2013 CrysAlis171 .NET)
(compiled Aug  2 2013,16:46:58)
;
_computing_data_collection
;
CrysAlisPro, Agilent Technologies,
Version 1.171.36.32 (release 02-08-2013 CrysAlis171 .NET)
(compiled Aug  2 2013,16:46:58)
;
_computing_data_reduction
;
CrysAlisPro, Agilent Technologies,
Version 1.171.36.32 (release 02-08-2013 CrysAlis171 .NET)
(compiled Aug  2 2013,16:46:58)
;
_computing_molecular_graphics 'SHELXTL v6.10 (Sheldrick, 2008)'
_computing_publication_material 'SHELXTL v6.10 (Sheldrick, 2008)'
_computing_structure_refinement 'SHELXL-2014/7 (Sheldrick, 2015)'
_computing_structure_solution 'SHELXS-2014/7 (Sheldrick, 2015)'
_diffrn_ambient_temperature 110(2)
_diffrn_measured_fraction_theta_full 1.000
_diffrn_measured_fraction_theta_max 0.999
_diffrn_measurement_device_type 'SuperNova, Dual, Cu at zero, Atlas'
_diffrn_measurement_method '\w scans'
_diffrn_radiation_monochromator mirror
_diffrn_radiation_source 'SuperNova (Cu) X-ray Source'
_diffrn_radiation_type CuK\a
_diffrn_radiation_wavelength 1.54178
_diffrn_reflns_av_R_equivalents 0.0439
_diffrn_reflns_av_unetI/netI 0.0750
_diffrn_reflns_Laue_measured_fraction_full 1.000
_diffrn_reflns_Laue_measured_fraction_max 0.999
_diffrn_reflns_limit_h_max 17
_diffrn_reflns_limit_h_min -17
_diffrn_reflns_limit_k_max 19
_diffrn_reflns_limit_k_min -19
_diffrn_reflns_limit_l_max 26
_diffrn_reflns_limit_l_min -23
_diffrn_reflns_number 53816
_diffrn_reflns_point_group_measured_fraction_full 1.000
_diffrn_reflns_point_group_measured_fraction_max 0.999
_diffrn_reflns_theta_full 67.679
_diffrn_reflns_theta_max 71.895
_diffrn_reflns_theta_min 2.201
_exptl_absorpt_coefficient_mu 2.033
_exptl_absorpt_correction_T_max 0.843
_exptl_absorpt_correction_T_min 0.737
_exptl_absorpt_correction_type analytical
_exptl_absorpt_process_details
;
CrysAlisPro, Agilent Technologies,
Version 1.171.37.35 (release 13-08-2014 CrysAlis171 .NET)
(compiled Aug 13 2014,18:06:01)
Analytical numeric absorption correction using a multifaceted crystal
            model based on expressions derived by R.C. Clark & J.S. Reid.
(Clark, R. C. & Reid, J. S. (1995). Acta Cryst. A51, 887-897)
Empirical absorption correction using spherical harmonics,
 implemented in SCALE3 ABSPACK scaling algorithm.
;
_exptl_crystal_colour black
_exptl_crystal_density_diffrn 1.017
_exptl_crystal_description block
_exptl_crystal_F_000 1352
_exptl_crystal_size_max 0.19
_exptl_crystal_size_mid 0.15
_exptl_crystal_size_min 0.12
_refine_diff_density_max 2.042
_refine_diff_density_min -0.652
_refine_diff_density_rms 0.059
_refine_ls_extinction_method none
_refine_ls_goodness_of_fit_ref 0.915
_refine_ls_hydrogen_treatment constr
_refine_ls_matrix_type full
_refine_ls_number_parameters 875
_refine_ls_number_reflns 20239
_refine_ls_number_restraints 48
_refine_ls_restrained_S_all 0.916
_refine_ls_R_factor_all 0.0840
_refine_ls_R_factor_gt 0.0600
_refine_ls_shift/su_max 0.001
_refine_ls_shift/su_mean 0.000
_refine_ls_structure_factor_coef Fsqd
_refine_ls_weighting_details 'w=1/[\s^2^(Fo^2^)+(0.0987P)^2^] where P=(Fo^2^+2Fc^2^)/3'
_refine_ls_weighting_scheme calc
_refine_ls_wR_factor_gt 0.1597
_refine_ls_wR_factor_ref 0.1694
_reflns_Friedel_coverage 0.000
_reflns_number_gt 12718
_reflns_number_total 20239
_reflns_threshold_expression 'I > 2\s(I)'
_cod_data_source_file ja7b07979_si_002.cif
_cod_data_source_block 1
_cod_database_code 4126432
_shelx_shelxl_version_number 2014/7
_twin_information
;

 * * * CRYSALIS TWIN DATA REDUCTION FINALIZING (Version 1.171.37.35 (release 13-08-2014 CrysAlis171 .NET)) * * *
Laue class: 1bar - Friedel mate is equivalent
Lattice type: P-lattice 
DC PROFFITRRPTWIN INFO: Step 1 - Loading orientation matrices (UB) of 2 components
 
DC PROFFITRRPTWIN INFO: Loading UB component 1
 
DC PROFFITRRPTWIN INFO: Loading UB component 2
 
DC PROFFITRRPTWIN INFO: Step 2 - Computing crossed twin laws
 
Twin law determination (relative to component 1)
Matrix 1 is taken from component 1 (  14.276   15.720   21.173    95.65   104.63   109.63)
Matrix 2 is taken from component 2 (  14.300   15.734   21.159    95.55   104.76   109.72)
Twin analysis: Component 1 with component 2
TL  =UB[1]-1*UB[2]:   0.9942  -0.0050  -0.0060    -0.0160   0.9871  -0.0429     0.0520   0.0874   1.0141   det 0.999105
TL-1=UB[2]*UB[1]-1:   1.0056   0.0045   0.0061     0.0140   1.0093   0.0427    -0.0528  -0.0872   0.9821   det 1.000895
Rot= 3.5180 deg around the following vectors: 
Reciprocal space (hkl): 0.8559 -0.4795 -0.1938
Direct space (uvw)    : 0.9845 -0.1681 0.0495
 
DC PROFFITRRPTWIN INFO: Step 3 - Loading reflections of 2 components
 
DC PROFFITRRPTWIN ALL INFO: Component 1
DC PROFFITRRPTWIN INFO: Face list of component 1 
  1:  -3.4105  -7.3316   6.9921  d=   0.0434
  2:  -1.3159   1.8855  12.8581  d=   0.0954
  3:  -8.8529   6.0594   1.7848  d=   0.0748
  4:   0.7692  -1.5169 -12.8189  d=   0.0426
  5:   8.8288  -5.9924  -1.1341  d=   0.1087
  6:   3.0123  -1.0133  10.9884  d=   0.1136
  7:   1.9986   8.9956  -2.9885  d=   0.0663
  8:   7.9985   0.9985  -6.0094  d=   0.0932
  9:   0.0100   4.9865  10.0030  d=   0.0970
 10:  -7.9945   0.9961  10.0106  d=   0.0812
 11:  -4.0007   9.9961   1.0214  d=   0.0661
 12:   3.0070 -10.0024   5.9771  d=   0.0951
 13:  -0.9881  -5.0093  12.9883  d=   0.0932
 14:   5.9976   4.9977  -6.0000  d=   0.0588
 15:  -0.9924   5.9888   8.0071  d=   0.0832
DC PROFFITRRPTWIN ALL INFO: Component 2
DC PROFFITRRPTWIN INFO: Face list of component 2 
  1:  -3.4202  -7.1492   7.6866  d=   0.0434
  2:  -1.2364   2.4342  12.5334  d=   0.0954
  3:  -8.8645   6.0681   1.6915  d=   0.0748
  4:   0.6885  -2.0681 -12.4981  d=   0.0426
  5:   8.8446  -5.9730  -1.0570  d=   0.1087
  6:   3.0917  -0.5109  10.7215  d=   0.1136
  7:   2.0323   8.9800  -3.8252  d=   0.0663
  8:   8.0115   0.8632  -6.4112  d=   0.0932
  9:   0.0936   5.4608   9.3888  d=   0.0970
 10:  -7.9740   1.3211  10.1667  d=   0.0812
 11:  -3.9718  10.0771   0.3423  d=   0.0661
 12:   3.0151  -9.7983   6.5841  d=   0.0951
 13:  -0.9371  -4.5149  13.2453  d=   0.0932
 14:   6.0175   4.8722  -6.6452  d=   0.0588
 15:  -0.9221   6.3731   7.3940  d=   0.0832
 
DC PROFFITRRPTWIN INFO: Step 4 - Analysing composite reflections of 2 components
 
Component 1: 55513 observations read
Component 2: 55442 observations read

88016 composite observations collected (65218 fully isolated, 22798 overlapped), 100 skipped due to one or more missing parts and 2 skipped due to I/sig<-3.0


OVERLAP STATISTICS

2 COMPONENTS

COMPONENTS 1, 2
 Overlap factor | # in range | % of all obs 
 -------------- | ---------- | ------------ 
   0.00 - 0.20  |      11331 |    12.9 <--- ALMOST SEPARATED
   0.20 - 0.40  |       5581 |     6.3
   0.40 - 0.60  |       3482 |     4.0
   0.60 - 0.80  |       1870 |     2.1
   0.80 - 1.00  |        534 |     0.6 <--- FULLY OVERLAPPED
 -------------- | ---------- | ------------ 
      Total     |      22798 |    25.9

 
DC PROFFITRRPTWIN INFO: Step 5 - Scaling data & analysing twin ratios of 2 components
 
Computed twin ratios:
Twin 1: 68.92% (21175 common observations, 6263 merged)
Twin 2: 31.08% (17231 common observations, 6263 merged)

Preparing data for SCALE3 ABSPACK...

SCALING COMPONENT 1

49266 of 55435 reflections used for ABSPACK refinement
PROFFIT INFO: Inet (after scale3 abspack): min=-112169.2031 max=10128993.0000
PROFFIT INFO: sig(Inet) (after scale3 abspack): min=324.2121 max=72454.9141


SCALING COMPONENT 2

50224 of 55379 reflections used for ABSPACK refinement
PROFFIT INFO: Inet (after scale3 abspack): min=-5336180.5000 max=10128993.0000
PROFFIT INFO: sig(Inet) (after scale3 abspack): min=300.9453 max=120607.6563
PROFFIT INFO: 84 observations on 'bad frames' rejected

Computed twin ratios:
Twin 1: 70.38% (21175 common observations, 6263 merged)
Twin 2: 29.62% (17228 common observations, 6263 merged)

DC PROFFITRRPTWIN INFO: Determining HKLF4 overlap threshold for completeness requirement (>=80.0%)
DC PROFFITRRPTWIN INFO: HKLF4 overlap threshold kept - 0.40

DC PROFFITRRPTWIN INFO: Step 6 - Decomposed intensities statistics (HKLF4)
 
COMPONENT 1

 
Note: The Rint, Rsigma and RsigmaB values are computed for redundant data only!
    Mean F2 and F2/sig(F2) are given for all measured values!
Note: The RsigmaA values are computed for all measured values!

Help: For more information about computations of rint and rsigma please look into Crysalis help: 
 file:__#HELP_DTheoryAlgorithm_DataReductionOutput.html
 

Statistics vs intensity - point group symmetry: P-1
                      #        #        #      average    mean      mean        
         intensity measured   kept    unique  redundancy   F2     F2/sig(F2)   Rint   Rsigma
--------------------------------------------------------------------------------------------
  9365628-   95892     4820     4820     1580    3.1    326628.43    60.30    0.035    0.038
    95862-   44343     5127     5127     1580    3.2     64950.13    17.14    0.048    0.052
    44314-   24780     5160     5160     1580    3.3     33109.01     9.74    0.061    0.067
    24773-   15112     5127     5127     1580    3.2     19525.52     6.23    0.080    0.087
    15108-    9390     4979     4979     1580    3.2     12068.69     4.10    0.112    0.121
     9378-    5729     5020     5020     1580    3.2      7380.08     2.59    0.156    0.167
     5728-    3409     4920     4920     1580    3.1      4531.92     1.62    0.230    0.245
     3408-    1838     4844     4844     1580    3.1      2553.46     0.94    0.357    0.383
     1836-     785     4764     4764     1580    3.0      1292.25     0.49    0.565    0.650
      785-  -10136     4505     4505     1588    2.8        97.33     0.06    0.931    1.896
------------------------------------------------------------------------------------------
  9365628-  -10136    49266    49266    15808    3.1     47024.25    10.34    0.051    0.055
 

Statistics vs resolution - point group symmetry: P-1
resolu-      #        #        #               average    mean      mean          
tion(A)   measured   kept    unique           redundancy   F2     F2/sig(F2)   Rint   Rsigma   RsigmaA
------------------------------------------------------------------------------------------------------
 inf-1.74     4742     4742     1580             3.0    252974.68    48.65    0.035    0.038     0.016
1.74-1.38     3567     3567     1580             2.3     64907.32    11.49    0.047    0.049     0.078
1.38-1.20     6110     6110     1580             3.9     42872.05     9.00    0.069    0.076     0.109
1.20-1.09     6393     6393     1580             4.0     38508.00     9.31    0.061    0.068     0.102
1.09-1.02     5603     5603     1580             3.5     23225.12     6.13    0.069    0.076     0.156
1.02-0.96     5290     5290     1580             3.3     16503.09     4.74    0.083    0.093     0.205
0.96-0.91     5000     5000     1580             3.2     13589.29     4.42    0.090    0.098     0.223
0.91-0.87     4693     4693     1580             3.0      9549.62     3.65    0.104    0.112     0.271
0.87-0.84     4291     4291     1580             2.7      6567.89     3.07    0.125    0.132     0.322
0.84-0.81     3577     3577     1588             2.3      5328.31     3.14    0.124    0.129     0.315
------------------------------------------------------------------------------------------------------
 inf-0.81    49266    49266    15808             3.1     47024.25    10.34    0.051    0.055     0.074
 

Statistics vs resolution (taking redundancy into account) - point group symmetry: P-1
resolu-      #        #        #       %       average    mean      mean          
tion(A)    kept     theory   unique complete  redundancy   F2     F2/sig(F2)   Rint  RsigmaB
--------------------------------------------------------------------------------------------
 inf-1.74     4742     1676     1580   94.3      3.0    252974.68    84.45    0.035    0.010
1.74-1.38     3567     1711     1580   92.3      2.3     64907.32    17.90    0.047    0.051
1.38-1.20     6110     1701     1580   92.9      3.9     42872.05    17.41    0.069    0.060
1.20-1.09     6393     1687     1580   93.7      4.0     38508.00    18.65    0.061    0.052
1.09-1.02     5603     1689     1580   93.5      3.5     23225.12    11.83    0.069    0.083
1.02-0.96     5290     1663     1580   95.0      3.3     16503.09     8.97    0.083    0.115
0.96-0.91     5000     1654     1580   95.5      3.2     13589.29     8.16    0.090    0.128
0.91-0.87     4693     1641     1580   96.3      3.0      9549.62     6.47    0.104    0.159
0.87-0.84     4291     1632     1580   96.8      2.7      6567.89     5.25    0.125    0.198
0.84-0.81     3577     1669     1588   95.1      2.3      5328.31     4.98    0.124    0.202
--------------------------------------------------------------------------------------------
 inf-0.81    49266    16723    15808   94.5      3.1     47024.25    18.58    0.051    0.042
DC PROFFITRRPTWIN INFO: Step 7 - Generating output files
 
HKLF 4
Reflections read=55432, from those 49266 with overlapping factor < 0.400 written to file D:\Data\xs0806a\xs0806a_max_twin1_hklf4.hkl, 6166 skipped
Use the HKLF 4 file(s) for structure solution.

HKLF 5 merged
RINT ANALYSIS FOR ALL HKLF5 REFLECTIONS
 Components measured    kept     unique redundancy F2/sig(F2) Rint      Rsigma
------------------------------------------------------------------------------
1,2          55432     53816     20302     2.65     10.40     0.044     0.082

RINT ANALYSIS FOR OVERLAPPED REFLECTIONS
 Components measured    kept     unique redundancy F2/sig(F2) Rint      Rsigma
------------------------------------------------------------------------------
1,2          22714     21886      8463     2.59     11.80     0.047     0.073

RINT ANALYSIS FOR ISOLATED REFLECTIONS
 Component measured     kept     unique redundancy F2/sig(F2) Rint      Rsigma
------------------------------------------------------------------------------
     1       32718     31930     11839     2.70      9.57     0.041     0.092
     2           0         0         0     0.00      0.00     0.000     0.000

20302 merged reflections saved into file: D:\Data\xs0806a\xs0806a_max_twin1_hklf5.hkl

Use this hkl file in SHELXL with BASF instruction, which has (components minus 1) entries, and HKLF 5 instruction.
E.g. Two component twin: 'BASF n2' in .ins file, BASF n1 can be computed as n1 = 1.0 - n2.
E.g. Three component twin: 'BASF n2 n3' in .ins file, BASF n1 can be computed as n1 = 1.0 - (n2 + n3).

BASF 0.29622 
;
_shelx_space_group_comment
;
The symmetry employed for this shelxl refinement is uniquely defined
by the following loop, which should always be used as a source of
symmetry information in preference to the above space-group names.
They are only intended as comments.
;

loop_
_space_group_symop_operation_xyz
'x, y, z'
'-x, -y, -z'

loop_
_atom_site_label
_atom_site_type_symbol
_atom_site_fract_x
_atom_site_fract_y
_atom_site_fract_z
_atom_site_U_iso_or_equiv
_atom_site_adp_type
_atom_site_occupancy
_atom_site_site_symmetry_order
_atom_site_calc_flag
_atom_site_refinement_flags_posn
_atom_site_refinement_flags_adp
Fe1 Fe 0.20195(4) 0.63731(4) 0.79271(3) 0.03679(14) Uani 1 1 d . .
Cl1 Cl 0.28543(7) 0.55721(7) 0.75144(5) 0.0496(2) Uani 1 1 d . .
C1 C 0.2200(3) 0.7619(2) 0.70822(16) 0.0386(7) Uani 1 1 d . .
C2 C 0.1772(3) 0.7746(2) 0.64248(16) 0.0404(8) Uani 1 1 d . .
H2 H 0.2069 0.8249 0.6230 0.049 Uiso 1 1 calc R U
C3 C 0.0851(2) 0.7003(2) 0.61303(16) 0.0391(7) Uani 1 1 d . .
H3 H 0.0395 0.6901 0.5693 0.047 Uiso 1 1 calc R U
C4 C 0.0700(2) 0.6410(2) 0.65970(15) 0.0356(7) Uani 1 1 d . .
C5 C -0.0072(2) 0.5555(2) 0.65469(15) 0.0355(7) Uani 1 1 d . .
C6 C -0.0046(2) 0.5080(2) 0.70846(15) 0.0338(7) Uani 1 1 d . .
C7 C -0.0776(2) 0.4193(2) 0.70709(16) 0.0396(8) Uani 1 1 d . .
H7 H -0.1369 0.3824 0.6706 0.047 Uiso 1 1 calc R U
C8 C -0.0471(2) 0.3969(2) 0.76744(16) 0.0373(7) Uani 1 1 d . .
H8 H -0.0802 0.3409 0.7802 0.045 Uiso 1 1 calc R U
C9 C 0.0434(2) 0.4727(2) 0.80772(15) 0.0335(7) Uani 1 1 d . .
C10 C 0.0987(2) 0.4821(2) 0.87445(16) 0.0333(6) Uani 1 1 d . .
C11 C 0.1875(2) 0.5589(2) 0.91169(15) 0.0316(6) Uani 1 1 d . .
C12 C 0.2425(2) 0.5741(2) 0.98000(15) 0.0337(6) Uani 1 1 d . .
H12 H 0.2233 0.5357 1.0102 0.040 Uiso 1 1 calc R U
C13 C 0.3283(2) 0.6541(2) 0.99479(15) 0.0348(7) Uani 1 1 d . .
H13 H 0.3804 0.6805 1.0368 0.042 Uiso 1 1 calc R U
C14 C 0.3253(2) 0.6906(2) 0.93534(15) 0.0312(6) Uani 1 1 d . .
C15 C 0.4023(2) 0.7707(2) 0.92822(15) 0.0326(6) Uani 1 1 d . .
C16 C 0.3916(2) 0.8023(2) 0.86901(16) 0.0335(7) Uani 1 1 d . .
C17 C 0.4554(2) 0.8820(2) 0.85044(17) 0.0377(7) Uani 1 1 d . .
H17 H 0.5212 0.9260 0.8775 0.045 Uiso 1 1 calc R U
C18 C 0.4041(3) 0.8832(2) 0.78662(17) 0.0396(7) Uani 1 1 d . .
H18 H 0.4281 0.9280 0.7615 0.047 Uiso 1 1 calc R U
C19 C 0.3081(2) 0.8050(2) 0.76465(16) 0.0349(7) Uani 1 1 d . .
C20 C -0.0981(2) 0.5122(2) 0.59391(15) 0.0357(7) Uani 1 1 d . .
C21 C -0.1732(2) 0.5527(2) 0.57937(16) 0.0396(7) Uani 1 1 d . .
C22 C -0.2640(2) 0.5080(3) 0.52600(16) 0.0413(8) Uani 1 1 d . .
H22 H -0.3147 0.5355 0.5165 0.050 Uiso 1 1 calc R U
C23 C -0.2828(2) 0.4247(3) 0.48639(16) 0.0394(7) Uani 1 1 d . .
C24 C -0.2069(2) 0.3873(2) 0.49994(15) 0.0389(7) Uani 1 1 d . .
H24 H -0.2178 0.3311 0.4725 0.047 Uiso 1 1 calc R U
C25 C -0.1141(2) 0.4301(2) 0.55317(15) 0.0360(7) Uani 1 1 d . .
C26 C -0.1618(2) 0.6389(3) 0.62192(18) 0.0433(8) Uani 1 1 d . .
C27 C -0.1571(3) 0.6427(3) 0.68807(19) 0.0510(9) Uani 1 1 d . .
H27 H -0.1619 0.5896 0.7070 0.061 Uiso 1 1 calc R U
C28 C -0.1452(3) 0.7247(3) 0.7270(2) 0.0594(11) Uani 1 1 d . .
H28 H -0.1410 0.7272 0.7726 0.071 Uiso 1 1 calc R U
C29 C -0.1396(3) 0.8007(3) 0.7011(3) 0.0685(14) Uani 1 1 d . .
H29 H -0.1317 0.8559 0.7284 0.082 Uiso 1 1 calc R U
C30 C -0.1453(3) 0.7977(3) 0.6341(2) 0.0622(12) Uani 1 1 d . .
H30 H -0.1410 0.8510 0.6155 0.075 Uiso 1 1 calc R U
C31 C -0.1574(3) 0.7160(3) 0.5946(2) 0.0520(9) Uani 1 1 d . .
H31 H -0.1627 0.7132 0.5487 0.062 Uiso 1 1 calc R U
C32 C -0.3828(2) 0.3748(2) 0.43238(16) 0.0402(8) Uani 1 1 d . .
C33 C -0.3850(3) 0.3324(3) 0.37103(16) 0.0446(8) Uani 1 1 d . .
H33 H -0.3213 0.3367 0.3628 0.054 Uiso 1 1 calc R U
C34 C -0.4791(3) 0.2836(3) 0.32154(19) 0.0532(10) Uani 1 1 d . .
H34 H -0.4796 0.2553 0.2796 0.064 Uiso 1 1 calc R U
C35 C -0.5716(3) 0.2766(3) 0.3335(2) 0.0580(11) Uani 1 1 d . .
H35 H -0.6361 0.2431 0.2999 0.070 Uiso 1 1 calc R U
C36 C -0.5707(3) 0.3178(3) 0.3935(2) 0.0618(12) Uani 1 1 d . .
H36 H -0.6348 0.3123 0.4016 0.074 Uiso 1 1 calc R U
C37 C -0.4765(3) 0.3681(3) 0.44311(19) 0.0539(10) Uani 1 1 d . .
H37 H -0.4767 0.3978 0.4843 0.065 Uiso 1 1 calc R U
C38 C -0.0380(3) 0.3831(3) 0.56541(15) 0.0386(7) Uani 1 1 d . .
C39 C -0.0738(3) 0.2886(3) 0.56522(18) 0.0493(9) Uani 1 1 d . .
H39 H -0.1462 0.2549 0.5568 0.059 Uiso 1 1 calc R U
C40 C -0.0038(4) 0.2435(3) 0.5773(2) 0.0660(12) Uani 1 1 d . .
H40 H -0.0282 0.1793 0.5769 0.079 Uiso 1 1 calc R U
C41 C 0.1028(4) 0.2942(4) 0.5901(2) 0.0706(13) Uani 1 1 d . .
H41 H 0.1508 0.2640 0.5988 0.085 Uiso 1 1 calc R U
C42 C 0.1385(3) 0.3857(3) 0.5902(2) 0.0570(10) Uani 1 1 d . .
H42 H 0.2111 0.4191 0.5990 0.068 Uiso 1 1 calc R U
C43 C 0.0686(3) 0.4311(3) 0.57727(17) 0.0450(8) Uani 1 1 d . .
H43 H 0.0939 0.4950 0.5766 0.054 Uiso 1 1 calc R U
C44 C 0.0641(2) 0.4042(2) 0.90972(15) 0.0352(7) Uani 1 1 d . .
C45 C 0.1327(2) 0.3596(2) 0.93279(17) 0.0401(7) Uani 1 1 d . .
C46 C 0.1062(3) 0.2959(2) 0.97350(18) 0.0457(9) Uani 1 1 d . .
H46 H 0.1534 0.2674 0.9908 0.055 Uiso 1 1 calc R U
C47 C 0.0135(3) 0.2733(2) 0.98941(19) 0.0486(9) Uani 1 1 d . .
C48 C -0.0566(3) 0.3124(2) 0.96212(17) 0.0445(8) Uani 1 1 d . .
H48 H -0.1222 0.2945 0.9704 0.053 Uiso 1 1 calc R U
C49 C -0.0330(2) 0.3778(2) 0.92247(16) 0.0380(7) Uani 1 1 d . .
C50 C 0.2317(3) 0.3771(2) 0.9162(2) 0.0451(8) Uani 1 1 d . .
C51 C 0.2341(3) 0.3770(2) 0.8513(2) 0.0533(10) Uani 1 1 d . .
H51 H 0.1726 0.3699 0.8172 0.064 Uiso 1 1 calc R U
C52 C 0.3260(4) 0.3874(3) 0.8351(3) 0.0705(13) Uani 1 1 d . .
H52 H 0.3278 0.3872 0.7906 0.085 Uiso 1 1 calc R U
C53 C 0.4161(3) 0.3980(3) 0.8871(3) 0.0777(16) Uani 1 1 d . .
H53 H 0.4793 0.4050 0.8773 0.093 Uiso 1 1 calc R U
C54 C 0.4136(3) 0.3982(3) 0.9513(3) 0.0698(13) Uani 1 1 d . .
H54 H 0.4749 0.4051 0.9855 0.084 Uiso 1 1 calc R U
C55 C 0.3229(3) 0.3886(3) 0.9666(2) 0.0559(10) Uani 1 1 d . .
H55 H 0.3220 0.3896 1.0114 0.067 Uiso 1 1 calc R U
C56 C -0.0067(3) 0.2110(3) 1.03855(19) 0.0513(9) Uani 1 1 d . U
C57 C 0.0254(3) 0.1375(3) 1.0376(2) 0.0618(10) Uani 1 1 d . U
H57 H 0.0580 0.1256 1.0056 0.074 Uiso 1 1 calc R U
C58 C 0.0096(3) 0.0795(3) 1.0847(2) 0.0698(12) Uani 1 1 d . U
H58 H 0.0311 0.0285 1.0844 0.084 Uiso 1 1 calc R U
C59 C -0.0366(3) 0.0982(3) 1.1299(2) 0.0684(11) Uani 1 1 d . U
H59 H -0.0451 0.0607 1.1621 0.082 Uiso 1 1 calc R U
C60 C -0.0724(4) 0.1712(3) 1.1306(2) 0.0708(12) Uani 1 1 d . U
H60 H -0.1066 0.1820 1.1619 0.085 Uiso 1 1 calc R U
C61 C -0.0563(3) 0.2278(3) 1.0839(2) 0.0580(10) Uani 1 1 d . U
H61 H -0.0796 0.2777 1.0834 0.070 Uiso 1 1 calc R U
C62 C -0.1143(3) 0.4156(2) 0.89570(16) 0.0394(7) Uani 1 1 d . .
C63 C -0.2172(3) 0.3544(2) 0.86479(17) 0.0422(8) Uani 1 1 d . .
H63 H -0.2332 0.2901 0.8611 0.051 Uiso 1 1 calc R U
C64 C -0.2959(3) 0.3850(3) 0.83954(19) 0.0499(9) Uani 1 1 d . .
H64 H -0.3651 0.3419 0.8184 0.060 Uiso 1 1 calc R U
C65 C -0.2742(3) 0.4784(3) 0.8449(2) 0.0529(9) Uani 1 1 d . .
H65 H -0.3286 0.4996 0.8277 0.063 Uiso 1 1 calc R U
C66 C -0.1731(3) 0.5410(3) 0.87519(19) 0.0504(9) Uani 1 1 d . .
H66 H -0.1580 0.6052 0.8787 0.060 Uiso 1 1 calc R U
C67 C -0.0937(3) 0.5097(2) 0.90061(17) 0.0431(8) Uani 1 1 d . .
H67 H -0.0245 0.5529 0.9216 0.052 Uiso 1 1 calc R U
C68 C 0.4981(2) 0.8169(2) 0.98652(15) 0.0325(7) Uani 1 1 d . .
C69 C 0.4949(2) 0.8660(2) 1.04487(16) 0.0345(7) Uani 1 1 d . .
C70 C 0.5827(2) 0.8992(2) 1.10125(16) 0.0372(7) Uani 1 1 d . .
H70 H 0.5798 0.9322 1.1403 0.045 Uiso 1 1 calc R U
C71 C 0.6743(2) 0.8853(2) 1.10195(17) 0.0388(7) Uani 1 1 d . .
C72 C 0.6781(2) 0.8412(2) 1.04352(17) 0.0383(7) Uani 1 1 d . .
H72 H 0.7412 0.8340 1.0425 0.046 Uiso 1 1 calc R U
C73 C 0.5920(2) 0.8067(2) 0.98556(16) 0.0350(7) Uani 1 1 d . .
C74 C 0.4020(2) 0.8853(2) 1.05115(17) 0.0364(7) Uani 1 1 d . .
C75 C 0.3485(2) 0.9230(2) 1.00410(18) 0.0399(7) Uani 1 1 d . .
H75 H 0.3670 0.9313 0.9645 0.048 Uiso 1 1 calc R U
C76 C 0.2693(3) 0.9480(2) 1.0149(2) 0.0493(9) Uani 1 1 d . .
H76 H 0.2328 0.9725 0.9823 0.059 Uiso 1 1 calc R U
C77 C 0.2420(3) 0.9377(2) 1.0734(2) 0.0500(9) Uani 1 1 d . .
H77 H 0.1889 0.9567 1.0815 0.060 Uiso 1 1 calc R U
C78 C 0.2941(3) 0.8993(2) 1.1193(2) 0.0495(9) Uani 1 1 d . .
H78 H 0.2751 0.8905 1.1588 0.059 Uiso 1 1 calc R U
C79 C 0.3726(2) 0.8737(2) 1.10886(17) 0.0405(7) Uani 1 1 d . .
H79 H 0.4075 0.8478 1.1412 0.049 Uiso 1 1 calc R U
C80 C 0.7631(3) 0.9161(2) 1.16445(18) 0.0447(8) Uani 1 1 d . .
C81 C 0.7859(3) 0.9961(3) 1.2100(2) 0.0540(10) Uani 1 1 d . .
H81 H 0.7455 1.0331 1.2006 0.065 Uiso 1 1 calc R U
C82 C 0.8675(3) 1.0219(3) 1.2693(2) 0.0657(12) Uani 1 1 d . .
H82 H 0.8830 1.0768 1.2999 0.079 Uiso 1 1 calc R U
C83 C 0.9251(4) 0.9686(4) 1.2835(2) 0.0838(17) Uani 1 1 d . .
H83 H 0.9795 0.9856 1.3245 0.101 Uiso 1 1 calc R U
C84 C 0.9050(4) 0.8907(3) 1.2389(3) 0.091(2) Uani 1 1 d . .
H84 H 0.9469 0.8549 1.2482 0.109 Uiso 1 1 calc R U
C85 C 0.8231(3) 0.8639(3) 1.1799(2) 0.0677(13) Uani 1 1 d . .
H85 H 0.8083 0.8088 1.1498 0.081 Uiso 1 1 calc R U
C86 C 0.6058(2) 0.7596(2) 0.92599(16) 0.0362(7) Uani 1 1 d . .
C87 C 0.6934(3) 0.8023(2) 0.90655(18) 0.0425(8) Uani 1 1 d . .
H87 H 0.7413 0.8621 0.9301 0.051 Uiso 1 1 calc R U
C88 C 0.7120(3) 0.7593(3) 0.85378(19) 0.0470(8) Uani 1 1 d . .
H88 H 0.7724 0.7897 0.8414 0.056 Uiso 1 1 calc R U
C89 C 0.6441(3) 0.6729(3) 0.81890(19) 0.0462(8) Uani 1 1 d . .
H89 H 0.6569 0.6434 0.7824 0.055 Uiso 1 1 calc R U
C90 C 0.5564(3) 0.6293(2) 0.83774(19) 0.0467(8) Uani 1 1 d . .
H90 H 0.5091 0.5695 0.8141 0.056 Uiso 1 1 calc R U
C91 C 0.5375(2) 0.6718(2) 0.89020(17) 0.0406(7) Uani 1 1 d . .
H91 H 0.4770 0.6410 0.9024 0.049 Uiso 1 1 calc R U
N1 N 0.1532(2) 0.68102(19) 0.71700(13) 0.0374(6) Uani 1 1 d . .
N2 N 0.06959(19) 0.54037(18) 0.77052(12) 0.0326(5) Uani 1 1 d . .
N3 N 0.23707(18) 0.63158(17) 0.88465(12) 0.0307(5) Uani 1 1 d . .
N4 N 0.3029(2) 0.75787(18) 0.81543(13) 0.0362(6) Uani 1 1 d . .

loop_
_atom_site_aniso_label
_atom_site_aniso_U_11
_atom_site_aniso_U_22
_atom_site_aniso_U_33
_atom_site_aniso_U_23
_atom_site_aniso_U_13
_atom_site_aniso_U_12
Fe1 0.0268(2) 0.0377(3) 0.0332(3) 0.0116(2) 0.00479(19) -0.0015(2)
Cl1 0.0407(4) 0.0524(5) 0.0523(5) 0.0106(4) 0.0150(4) 0.0124(4)
C1 0.0388(17) 0.0353(17) 0.0354(17) 0.0126(14) 0.0091(14) 0.0063(14)
C2 0.0405(17) 0.0425(19) 0.0362(18) 0.0148(15) 0.0120(14) 0.0108(15)
C3 0.0365(16) 0.050(2) 0.0298(16) 0.0139(14) 0.0078(13) 0.0145(15)
C4 0.0303(15) 0.0439(19) 0.0271(15) 0.0081(13) 0.0060(12) 0.0091(14)
C5 0.0304(15) 0.0419(18) 0.0279(15) 0.0046(13) 0.0067(12) 0.0082(13)
C6 0.0265(14) 0.0380(17) 0.0291(15) 0.0049(13) 0.0057(12) 0.0050(13)
C7 0.0307(15) 0.0406(18) 0.0290(16) -0.0020(14) 0.0037(12) -0.0028(13)
C8 0.0335(16) 0.0325(16) 0.0332(17) 0.0012(13) 0.0076(13) 0.0000(13)
C9 0.0279(14) 0.0310(16) 0.0342(16) 0.0069(13) 0.0098(12) 0.0017(12)
C10 0.0291(14) 0.0279(15) 0.0373(16) 0.0090(13) 0.0089(12) 0.0042(12)
C11 0.0312(14) 0.0235(14) 0.0352(16) 0.0091(12) 0.0098(12) 0.0036(12)
C12 0.0331(15) 0.0273(15) 0.0352(16) 0.0088(13) 0.0075(12) 0.0061(12)
C13 0.0314(15) 0.0314(16) 0.0325(16) 0.0084(13) 0.0035(12) 0.0048(12)
C14 0.0254(14) 0.0282(15) 0.0291(15) 0.0053(12) 0.0019(11) 0.0013(12)
C15 0.0280(14) 0.0272(15) 0.0340(16) 0.0051(12) 0.0060(12) 0.0028(12)
C16 0.0261(14) 0.0283(15) 0.0352(17) 0.0072(13) 0.0046(12) 0.0001(12)
C17 0.0324(15) 0.0286(16) 0.0406(18) 0.0089(13) 0.0075(13) -0.0003(12)
C18 0.0411(17) 0.0293(16) 0.0391(18) 0.0107(13) 0.0088(14) 0.0033(13)
C19 0.0342(16) 0.0309(16) 0.0342(17) 0.0120(13) 0.0092(13) 0.0051(13)
C20 0.0287(15) 0.0432(18) 0.0289(15) 0.0059(13) 0.0052(12) 0.0087(13)
C21 0.0310(16) 0.046(2) 0.0379(17) 0.0060(15) 0.0089(13) 0.0118(14)
C22 0.0315(16) 0.049(2) 0.0377(18) 0.0061(15) 0.0055(13) 0.0126(15)
C23 0.0312(16) 0.050(2) 0.0307(16) 0.0057(15) 0.0062(13) 0.0103(14)
C24 0.0347(16) 0.047(2) 0.0274(16) 0.0032(14) 0.0048(13) 0.0107(14)
C25 0.0303(15) 0.0436(19) 0.0298(16) 0.0063(14) 0.0065(12) 0.0107(14)
C26 0.0291(16) 0.044(2) 0.047(2) -0.0022(16) 0.0051(14) 0.0092(14)
C27 0.0331(17) 0.059(2) 0.052(2) -0.0035(18) 0.0089(15) 0.0139(16)
C28 0.0342(19) 0.069(3) 0.060(3) -0.015(2) 0.0083(17) 0.0131(18)
C29 0.037(2) 0.059(3) 0.093(4) -0.020(3) 0.012(2) 0.0133(19)
C30 0.038(2) 0.048(2) 0.088(3) 0.003(2) 0.008(2) 0.0119(17)
C31 0.0367(18) 0.049(2) 0.062(3) 0.0039(19) 0.0081(17) 0.0138(16)
C32 0.0326(16) 0.048(2) 0.0345(17) 0.0059(15) 0.0046(13) 0.0132(15)
C33 0.0360(17) 0.059(2) 0.0329(17) 0.0062(16) 0.0044(14) 0.0160(16)
C34 0.046(2) 0.067(3) 0.0368(19) 0.0043(18) 0.0017(16) 0.0184(19)
C35 0.0339(18) 0.069(3) 0.049(2) 0.000(2) -0.0069(16) 0.0096(18)
C36 0.0274(17) 0.080(3) 0.062(3) -0.002(2) 0.0027(17) 0.0133(19)
C37 0.0331(18) 0.073(3) 0.043(2) -0.0030(19) 0.0082(15) 0.0112(18)
C38 0.0356(16) 0.048(2) 0.0294(16) 0.0056(14) 0.0054(13) 0.0155(15)
C39 0.0433(19) 0.051(2) 0.048(2) 0.0085(17) 0.0085(16) 0.0152(17)
C40 0.069(3) 0.058(3) 0.077(3) 0.020(2) 0.018(2) 0.034(2)
C41 0.061(3) 0.075(3) 0.087(4) 0.022(3) 0.015(2) 0.043(3)
C42 0.044(2) 0.073(3) 0.056(2) 0.010(2) 0.0107(18) 0.028(2)
C43 0.0346(17) 0.057(2) 0.0408(19) 0.0079(16) 0.0078(14) 0.0169(16)
C44 0.0319(15) 0.0262(14) 0.0347(16) 0.0096(13) 0.0041(12) -0.0015(12)
C45 0.0335(16) 0.0277(15) 0.0471(19) 0.0106(14) 0.0069(14) -0.0001(12)
C46 0.0399(18) 0.0308(16) 0.054(2) 0.0175(16) 0.0027(15) 0.0035(14)
C47 0.0395(18) 0.0390(19) 0.050(2) 0.0169(16) 0.0060(16) -0.0032(14)
C48 0.0376(17) 0.0381(18) 0.0412(19) 0.0118(15) 0.0067(14) -0.0037(14)
C49 0.0373(16) 0.0306(16) 0.0329(16) 0.0060(13) 0.0087(13) -0.0021(13)
C50 0.0395(18) 0.0258(15) 0.065(2) 0.0128(16) 0.0142(16) 0.0067(13)
C51 0.049(2) 0.0364(19) 0.080(3) 0.0176(19) 0.025(2) 0.0173(16)
C52 0.077(3) 0.053(3) 0.109(4) 0.037(3) 0.054(3) 0.033(2)
C53 0.050(2) 0.051(3) 0.157(5) 0.048(3) 0.053(3) 0.027(2)
C54 0.046(2) 0.052(2) 0.113(4) 0.035(3) 0.021(2) 0.0175(19)
C55 0.0377(19) 0.041(2) 0.081(3) 0.023(2) 0.0105(18) 0.0086(16)
C56 0.0387(18) 0.0458(19) 0.048(2) 0.0145(16) 0.0025(15) -0.0033(14)
C57 0.0363(19) 0.054(2) 0.085(3) 0.032(2) 0.0102(18) 0.0053(16)
C58 0.040(2) 0.077(3) 0.071(3) 0.039(2) 0.0037(18) -0.0004(18)
C59 0.058(2) 0.057(2) 0.063(3) 0.026(2) -0.0038(19) 0.0005(18)
C60 0.072(3) 0.060(2) 0.054(2) 0.018(2) 0.015(2) -0.0070(19)
C61 0.060(2) 0.046(2) 0.051(2) 0.0146(17) 0.0121(18) 0.0018(17)
C62 0.0394(17) 0.0372(17) 0.0352(17) 0.0082(14) 0.0139(14) 0.0044(14)
C63 0.0404(18) 0.0364(18) 0.0439(19) 0.0093(15) 0.0148(15) 0.0052(14)
C64 0.0387(18) 0.053(2) 0.053(2) 0.0122(18) 0.0144(16) 0.0106(16)
C65 0.054(2) 0.050(2) 0.059(2) 0.0164(19) 0.0190(19) 0.0217(18)
C66 0.059(2) 0.043(2) 0.057(2) 0.0181(18) 0.0290(19) 0.0181(17)
C67 0.0455(19) 0.0357(18) 0.0436(19) 0.0066(15) 0.0213(15) 0.0047(14)
C68 0.0240(13) 0.0268(14) 0.0360(17) 0.0090(12) 0.0019(12) 0.0010(11)
C69 0.0282(14) 0.0297(15) 0.0368(17) 0.0100(13) 0.0055(12) 0.0023(12)
C70 0.0349(16) 0.0305(16) 0.0340(17) 0.0049(13) 0.0046(13) 0.0020(13)
C71 0.0284(15) 0.0286(15) 0.0439(19) 0.0086(14) 0.0006(13) -0.0010(12)
C72 0.0277(14) 0.0321(16) 0.0432(19) 0.0058(14) 0.0033(13) 0.0026(12)
C73 0.0301(15) 0.0264(14) 0.0405(18) 0.0081(13) 0.0065(13) 0.0034(12)
C74 0.0282(14) 0.0270(15) 0.0421(19) 0.0056(13) 0.0058(13) -0.0003(12)
C75 0.0362(16) 0.0295(16) 0.045(2) 0.0062(14) 0.0059(14) 0.0067(13)
C76 0.0351(17) 0.0377(18) 0.061(2) 0.0068(17) 0.0003(16) 0.0071(14)
C77 0.0355(17) 0.0388(19) 0.065(3) 0.0045(17) 0.0113(17) 0.0059(15)
C78 0.0447(19) 0.0385(19) 0.060(2) 0.0103(17) 0.0211(18) 0.0049(15)
C79 0.0354(16) 0.0316(16) 0.046(2) 0.0062(14) 0.0096(14) 0.0041(13)
C80 0.0354(17) 0.0374(18) 0.044(2) 0.0071(15) -0.0006(15) 0.0019(14)
C81 0.041(2) 0.050(2) 0.054(2) -0.0027(18) -0.0002(17) 0.0113(17)
C82 0.045(2) 0.070(3) 0.053(3) -0.016(2) -0.0066(19) 0.008(2)
C83 0.065(3) 0.080(4) 0.066(3) 0.004(3) -0.028(2) 0.016(3)
C84 0.083(4) 0.055(3) 0.093(4) -0.001(3) -0.042(3) 0.027(3)
C85 0.063(3) 0.042(2) 0.068(3) 0.000(2) -0.021(2) 0.0151(19)
C86 0.0281(14) 0.0326(16) 0.0420(18) 0.0069(14) 0.0040(13) 0.0090(12)
C87 0.0344(16) 0.0352(17) 0.051(2) 0.0060(15) 0.0108(15) 0.0065(13)
C88 0.0400(18) 0.045(2) 0.054(2) 0.0073(17) 0.0162(16) 0.0118(15)
C89 0.0396(18) 0.048(2) 0.050(2) 0.0034(17) 0.0116(16) 0.0185(16)
C90 0.0367(17) 0.0380(18) 0.054(2) 0.0006(16) 0.0031(15) 0.0105(15)
C91 0.0305(15) 0.0348(17) 0.049(2) 0.0053(15) 0.0068(14) 0.0080(13)
N1 0.0328(13) 0.0345(14) 0.0333(14) 0.0095(11) 0.0045(11) 0.0015(11)
N2 0.0296(12) 0.0337(14) 0.0283(13) 0.0073(11) 0.0075(10) 0.0049(11)
N3 0.0251(11) 0.0250(12) 0.0341(14) 0.0090(10) 0.0074(10) 0.0002(9)
N4 0.0357(14) 0.0328(14) 0.0337(14) 0.0128(11) 0.0079(11) 0.0054(11)

loop_
_atom_type_symbol
_atom_type_description
_atom_type_scat_dispersion_real
_atom_type_scat_dispersion_imag
_atom_type_scat_source
C C 0.0181 0.0091 'International Tables Vol C Tables 4.2.6.8 and 6.1.1.4'
H H 0.0000 0.0000 'International Tables Vol C Tables 4.2.6.8 and 6.1.1.4'
N N 0.0311 0.0180 'International Tables Vol C Tables 4.2.6.8 and 6.1.1.4'
Cl Cl 0.3639 0.7018 'International Tables Vol C Tables 4.2.6.8 and 6.1.1.4'
Fe Fe -1.1336 3.1974 'International Tables Vol C Tables 4.2.6.8 and 6.1.1.4'

loop_
_geom_angle_atom_site_label_1
_geom_angle_atom_site_label_2
_geom_angle_atom_site_label_3
_geom_angle
N1 Fe1 N4 80.60(11)
N1 Fe1 N2 89.30(11)
N4 Fe1 N2 159.46(12)
N1 Fe1 N3 156.68(12)
N4 Fe1 N3 88.67(11)
N2 Fe1 N3 93.95(10)
N1 Fe1 Cl1 99.18(9)
N4 Fe1 Cl1 101.47(9)
N2 Fe1 Cl1 97.75(9)
N3 Fe1 Cl1 103.23(8)
N1 C1 C19 111.8(3)
N1 C1 C2 108.1(3)
C19 C1 C2 140.0(3)
C3 C2 C1 107.1(3)
C3 C2 H2 126.5
C1 C2 H2 126.5
C2 C3 C4 108.1(3)
C2 C3 H3 126.0
C4 C3 H3 126.0
N1 C4 C5 120.5(3)
N1 C4 C3 107.5(3)
C5 C4 C3 131.9(3)
C4 C5 C6 121.7(3)
C4 C5 C20 121.2(3)
C6 C5 C20 117.0(3)
N2 C6 C5 125.4(3)
N2 C6 C7 109.0(3)
C5 C6 C7 125.6(3)
C8 C7 C6 107.9(3)
C8 C7 H7 126.1
C6 C7 H7 126.1
C7 C8 C9 107.3(3)
C7 C8 H8 126.3
C9 C8 H8 126.3
N2 C9 C10 123.5(3)
N2 C9 C8 109.1(3)
C10 C9 C8 127.4(3)
C9 C10 C11 124.8(3)
C9 C10 C44 119.1(3)
C11 C10 C44 116.1(3)
N3 C11 C10 123.5(3)
N3 C11 C12 109.5(3)
C10 C11 C12 127.0(3)
C13 C12 C11 107.7(3)
C13 C12 H12 126.2
C11 C12 H12 126.2
C12 C13 C14 107.5(3)
C12 C13 H13 126.3
C14 C13 H13 126.3
N3 C14 C15 125.5(3)
N3 C14 C13 108.7(2)
C15 C14 C13 125.7(3)
C16 C15 C14 121.8(3)
C16 C15 C68 121.4(3)
C14 C15 C68 116.8(3)
N4 C16 C15 120.5(3)
N4 C16 C17 107.2(3)
C15 C16 C17 132.2(3)
C18 C17 C16 107.6(3)
C18 C17 H17 126.2
C16 C17 H17 126.2
C17 C18 C19 107.8(3)
C17 C18 H18 126.1
C19 C18 H18 126.1
N4 C19 C1 111.9(3)
N4 C19 C18 107.9(3)
C1 C19 C18 140.2(3)
C25 C20 C21 119.5(3)
C25 C20 C5 121.8(3)
C21 C20 C5 118.6(3)
C22 C21 C20 119.2(3)
C22 C21 C26 118.8(3)
C20 C21 C26 121.9(3)
C23 C22 C21 122.0(3)
C23 C22 H22 119.0
C21 C22 H22 119.0
C24 C23 C22 118.0(3)
C24 C23 C32 120.4(3)
C22 C23 C32 121.5(3)
C23 C24 C25 121.8(3)
C23 C24 H24 119.1
C25 C24 H24 119.1
C20 C25 C24 119.3(3)
C20 C25 C38 122.5(3)
C24 C25 C38 118.1(3)
C27 C26 C31 119.5(4)
C27 C26 C21 120.9(4)
C31 C26 C21 119.6(3)
C26 C27 C28 119.6(4)
C26 C27 H27 120.2
C28 C27 H27 120.2
C29 C28 C27 121.4(4)
C29 C28 H28 119.3
C27 C28 H28 119.3
C28 C29 C30 119.7(4)
C28 C29 H29 120.2
C30 C29 H29 120.2
C31 C30 C29 119.5(4)
C31 C30 H30 120.2
C29 C30 H30 120.2
C26 C31 C30 120.2(4)
C26 C31 H31 119.9
C30 C31 H31 119.9
C37 C32 C33 118.6(3)
C37 C32 C23 120.1(3)
C33 C32 C23 121.3(3)
C34 C33 C32 120.9(3)
C34 C33 H33 119.6
C32 C33 H33 119.6
C35 C34 C33 119.7(4)
C35 C34 H34 120.2
C33 C34 H34 120.2
C36 C35 C34 120.1(3)
C36 C35 H35 120.0
C34 C35 H35 120.0
C35 C36 C37 120.7(4)
C35 C36 H36 119.7
C37 C36 H36 119.7
C32 C37 C36 120.1(4)
C32 C37 H37 119.9
C36 C37 H37 119.9
C43 C38 C39 118.7(3)
C43 C38 C25 121.7(3)
C39 C38 C25 119.6(3)
C40 C39 C38 120.5(4)
C40 C39 H39 119.7
C38 C39 H39 119.7
C39 C40 C41 119.1(4)
C39 C40 H40 120.4
C41 C40 H40 120.4
C42 C41 C40 121.0(4)
C42 C41 H41 119.5
C40 C41 H41 119.5
C41 C42 C43 120.1(4)
C41 C42 H42 119.9
C43 C42 H42 119.9
C38 C43 C42 120.5(4)
C38 C43 H43 119.8
C42 C43 H43 119.8
C45 C44 C49 119.6(3)
C45 C44 C10 118.7(3)
C49 C44 C10 121.6(3)
C46 C45 C44 118.3(3)
C46 C45 C50 118.8(3)
C44 C45 C50 123.0(3)
C47 C46 C45 122.4(3)
C47 C46 H46 118.8
C45 C46 H46 118.8
C48 C47 C46 118.6(3)
C48 C47 C56 121.2(3)
C46 C47 C56 120.1(3)
C47 C48 C49 121.3(3)
C47 C48 H48 119.4
C49 C48 H48 119.4
C48 C49 C44 119.5(3)
C48 C49 C62 116.8(3)
C44 C49 C62 123.7(3)
C51 C50 C55 119.6(4)
C51 C50 C45 121.0(3)
C55 C50 C45 119.3(4)
C50 C51 C52 120.8(4)
C50 C51 H51 119.6
C52 C51 H51 119.6
C51 C52 C53 118.0(5)
C51 C52 H52 121.0
C53 C52 H52 121.0
C54 C53 C52 121.0(4)
C54 C53 H53 119.5
C52 C53 H53 119.5
C53 C54 C55 120.4(4)
C53 C54 H54 119.8
C55 C54 H54 119.8
C54 C55 C50 120.1(4)
C54 C55 H55 120.0
C50 C55 H55 120.0
C57 C56 C61 120.6(4)
C57 C56 C47 119.0(4)
C61 C56 C47 120.4(4)
C56 C57 C58 119.8(5)
C56 C57 H57 120.1
C58 C57 H57 120.1
C59 C58 C57 118.9(5)
C59 C58 H58 120.5
C57 C58 H58 120.5
C58 C59 C60 122.2(4)
C58 C59 H59 118.9
C60 C59 H59 118.9
C59 C60 C61 118.2(5)
C59 C60 H60 120.9
C61 C60 H60 120.9
C56 C61 C60 120.2(4)
C56 C61 H61 119.9
C60 C61 H61 119.9
C67 C62 C63 117.7(3)
C67 C62 C49 123.4(3)
C63 C62 C49 118.9(3)
C64 C63 C62 121.7(3)
C64 C63 H63 119.2
C62 C63 H63 119.2
C63 C64 C65 120.0(4)
C63 C64 H64 120.0
C65 C64 H64 120.0
C64 C65 C66 120.0(4)
C64 C65 H65 120.0
C66 C65 H65 120.0
C65 C66 C67 119.8(4)
C65 C66 H66 120.1
C67 C66 H66 120.1
C66 C67 C62 120.9(3)
C66 C67 H67 119.6
C62 C67 H67 119.6
C73 C68 C69 118.8(3)
C73 C68 C15 120.0(3)
C69 C68 C15 121.0(3)
C70 C69 C68 119.6(3)
C70 C69 C74 116.4(3)
C68 C69 C74 124.0(3)
C71 C70 C69 122.0(3)
C71 C70 H70 119.0
C69 C70 H70 119.0
C72 C71 C70 117.8(3)
C72 C71 C80 122.1(3)
C70 C71 C80 120.1(3)
C71 C72 C73 122.2(3)
C71 C72 H72 118.9
C73 C72 H72 118.9
C72 C73 C68 119.4(3)
C72 C73 C86 117.0(3)
C68 C73 C86 123.6(3)
C79 C74 C75 118.3(3)
C79 C74 C69 119.1(3)
C75 C74 C69 122.3(3)
C76 C75 C74 120.5(3)
C76 C75 H75 119.8
C74 C75 H75 119.8
C75 C76 C77 120.6(4)
C75 C76 H76 119.7
C77 C76 H76 119.7
C78 C77 C76 118.7(4)
C78 C77 H77 120.7
C76 C77 H77 120.7
C79 C78 C77 121.1(4)
C79 C78 H78 119.5
C77 C78 H78 119.5
C78 C79 C74 120.7(3)
C78 C79 H79 119.6
C74 C79 H79 119.6
C85 C80 C81 118.2(4)
C85 C80 C71 120.3(3)
C81 C80 C71 121.4(3)
C82 C81 C80 120.3(4)
C82 C81 H81 119.8
C80 C81 H81 119.8
C83 C82 C81 120.2(4)
C83 C82 H82 119.9
C81 C82 H82 119.9
C82 C83 C84 120.2(4)
C82 C83 H83 119.9
C84 C83 H83 119.9
C83 C84 C85 120.0(5)
C83 C84 H84 120.0
C85 C84 H84 120.0
C80 C85 C84 121.0(4)
C80 C85 H85 119.5
C84 C85 H85 119.5
C87 C86 C91 117.7(3)
C87 C86 C73 119.1(3)
C91 C86 C73 123.1(3)
C88 C87 C86 121.1(3)
C88 C87 H87 119.5
C86 C87 H87 119.5
C89 C88 C87 120.7(3)
C89 C88 H88 119.7
C87 C88 H88 119.7
C88 C89 C90 119.0(3)
C88 C89 H89 120.5
C90 C89 H89 120.5
C91 C90 C89 120.7(3)
C91 C90 H90 119.7
C89 C90 H90 119.7
C90 C91 C86 120.9(3)
C90 C91 H91 119.5
C86 C91 H91 119.5
C1 N1 C4 109.2(3)
C1 N1 Fe1 116.7(2)
C4 N1 Fe1 132.9(2)
C6 N2 C9 106.7(3)
C6 N2 Fe1 126.4(2)
C9 N2 Fe1 124.4(2)
C11 N3 C14 106.7(2)
C11 N3 Fe1 125.5(2)
C14 N3 Fe1 127.09(19)
C19 N4 C16 109.4(3)
C19 N4 Fe1 116.2(2)
C16 N4 Fe1 132.1(2)

loop_
_geom_bond_atom_site_label_1
_geom_bond_atom_site_label_2
_geom_bond_distance
Fe1 N1 1.872(3)
Fe1 N4 1.880(3)
Fe1 N2 1.895(3)
Fe1 N3 1.904(2)
Fe1 Cl1 2.2559(11)
C1 N1 1.372(4)
C1 C19 1.407(4)
C1 C2 1.435(4)
C2 C3 1.376(5)
C2 H2 0.9500
C3 C4 1.432(4)
C3 H3 0.9500
C4 N1 1.379(4)
C4 C5 1.395(4)
C5 C6 1.423(4)
C5 C20 1.482(4)
C6 N2 1.383(4)
C6 C7 1.425(4)
C7 C8 1.364(4)
C7 H7 0.9500
C8 C9 1.424(4)
C8 H8 0.9500
C9 N2 1.392(4)
C9 C10 1.400(4)
C10 C11 1.402(4)
C10 C44 1.504(4)
C11 N3 1.388(3)
C11 C12 1.414(4)
C12 C13 1.370(4)
C12 H12 0.9500
C13 C14 1.431(4)
C13 H13 0.9500
C14 N3 1.391(4)
C14 C15 1.417(4)
C15 C16 1.386(4)
C15 C68 1.492(4)
C16 N4 1.380(4)
C16 C17 1.438(4)
C17 C18 1.371(4)
C17 H17 0.9500
C18 C19 1.428(4)
C18 H18 0.9500
C19 N4 1.368(4)
C20 C25 1.396(5)
C20 C21 1.407(4)
C21 C22 1.395(4)
C21 C26 1.487(5)
C22 C23 1.388(5)
C22 H22 0.9500
C23 C24 1.381(5)
C23 C32 1.486(4)
C24 C25 1.407(4)
C24 H24 0.9500
C25 C38 1.492(4)
C26 C27 1.380(5)
C26 C31 1.384(5)
C27 C28 1.395(5)
C27 H27 0.9500
C28 C29 1.348(6)
C28 H28 0.9500
C29 C30 1.397(6)
C29 H29 0.9500
C30 C31 1.396(5)
C30 H30 0.9500
C31 H31 0.9500
C32 C37 1.384(5)
C32 C33 1.389(5)
C33 C34 1.389(5)
C33 H33 0.9500
C34 C35 1.378(5)
C34 H34 0.9500
C35 C36 1.363(6)
C35 H35 0.9500
C36 C37 1.395(5)
C36 H36 0.9500
C37 H37 0.9500
C38 C43 1.395(5)
C38 C39 1.399(5)
C39 C40 1.397(5)
C39 H39 0.9500
C40 C41 1.399(6)
C40 H40 0.9500
C41 C42 1.355(6)
C41 H41 0.9500
C42 C43 1.400(5)
C42 H42 0.9500
C43 H43 0.9500
C44 C45 1.407(4)
C44 C49 1.412(4)
C45 C46 1.403(4)
C45 C50 1.485(5)
C46 C47 1.386(5)
C46 H46 0.9500
C47 C48 1.381(5)
C47 C56 1.513(5)
C48 C49 1.399(4)
C48 H48 0.9500
C49 C62 1.490(5)
C50 C51 1.384(5)
C50 C55 1.404(5)
C51 C52 1.399(5)
C51 H51 0.9500
C52 C53 1.413(7)
C52 H52 0.9500
C53 C54 1.370(7)
C53 H53 0.9500
C54 C55 1.376(6)
C54 H54 0.9500
C55 H55 0.9500
C56 C57 1.379(6)
C56 C61 1.383(6)
C57 C58 1.428(5)
C57 H57 0.9500
C58 C59 1.353(7)
C58 H58 0.9500
C59 C60 1.406(7)
C59 H59 0.9500
C60 C61 1.407(5)
C60 H60 0.9500
C61 H61 0.9500
C62 C67 1.396(5)
C62 C63 1.397(4)
C63 C64 1.374(5)
C63 H63 0.9500
C64 C65 1.382(5)
C64 H64 0.9500
C65 C66 1.385(5)
C65 H65 0.9500
C66 C67 1.393(5)
C66 H66 0.9500
C67 H67 0.9500
C68 C73 1.407(4)
C68 C69 1.410(5)
C69 C70 1.397(4)
C69 C74 1.490(4)
C70 C71 1.393(5)
C70 H70 0.9500
C71 C72 1.380(5)
C71 C80 1.487(4)
C72 C73 1.404(4)
C72 H72 0.9500
C73 C86 1.490(5)
C74 C79 1.398(5)
C74 C75 1.401(4)
C75 C76 1.379(5)
C75 H75 0.9500
C76 C77 1.397(5)
C76 H76 0.9500
C77 C78 1.385(5)
C77 H77 0.9500
C78 C79 1.371(5)
C78 H78 0.9500
C79 H79 0.9500
C80 C85 1.377(5)
C80 C81 1.396(5)
C81 C82 1.393(5)
C81 H81 0.9500
C82 C83 1.364(6)
C82 H82 0.9500
C83 C84 1.369(7)
C83 H83 0.9500
C84 C85 1.390(5)
C84 H84 0.9500
C85 H85 0.9500
C86 C87 1.392(4)
C86 C91 1.396(4)
C87 C88 1.378(5)
C87 H87 0.9500
C88 C89 1.374(5)
C88 H88 0.9500
C89 C90 1.387(5)
C89 H89 0.9500
C90 C91 1.371(5)
C90 H90 0.9500
C91 H91 0.9500

loop_
_geom_torsion_atom_site_label_1
_geom_torsion_atom_site_label_2
_geom_torsion_atom_site_label_3
_geom_torsion_atom_site_label_4
_geom_torsion
N1 C1 C2 C3 -0.1(4)
C19 C1 C2 C3 178.3(5)
C1 C2 C3 C4 -0.2(4)
C2 C3 C4 N1 0.4(4)
C2 C3 C4 C5 -176.9(4)
N1 C4 C5 C6 1.7(5)
C3 C4 C5 C6 178.7(3)
N1 C4 C5 C20 178.9(3)
C3 C4 C5 C20 -4.0(6)
C4 C5 C6 N2 2.2(5)
C20 C5 C6 N2 -175.2(3)
C4 C5 C6 C7 -177.6(3)
C20 C5 C6 C7 5.0(5)
N2 C6 C7 C8 -1.2(4)
C5 C6 C7 C8 178.7(3)
C6 C7 C8 C9 1.8(4)
C7 C8 C9 N2 -1.9(4)
C7 C8 C9 C10 176.9(3)
N2 C9 C10 C11 -1.2(5)
C8 C9 C10 C11 -179.8(3)
N2 C9 C10 C44 -179.4(3)
C8 C9 C10 C44 2.0(5)
C9 C10 C11 N3 -6.3(5)
C44 C10 C11 N3 172.0(3)
C9 C10 C11 C12 176.1(3)
C44 C10 C11 C12 -5.7(5)
N3 C11 C12 C13 -2.4(4)
C10 C11 C12 C13 175.5(3)
C11 C12 C13 C14 1.6(4)
C12 C13 C14 N3 -0.3(4)
C12 C13 C14 C15 -177.0(3)
N3 C14 C15 C16 5.4(5)
C13 C14 C15 C16 -178.4(3)
N3 C14 C15 C68 -171.7(3)
C13 C14 C15 C68 4.5(5)
C14 C15 C16 N4 2.3(5)
C68 C15 C16 N4 179.2(3)
C14 C15 C16 C17 177.2(3)
C68 C15 C16 C17 -5.9(6)
N4 C16 C17 C18 -0.3(4)
C15 C16 C17 C18 -175.7(4)
C16 C17 C18 C19 0.2(4)
N1 C1 C19 N4 -3.0(4)
C2 C1 C19 N4 178.6(4)
N1 C1 C19 C18 176.2(4)
C2 C1 C19 C18 -2.2(9)
C17 C18 C19 N4 0.0(4)
C17 C18 C19 C1 -179.2(4)
C4 C5 C20 C25 114.6(4)
C6 C5 C20 C25 -68.0(4)
C4 C5 C20 C21 -69.0(4)
C6 C5 C20 C21 108.4(4)
C25 C20 C21 C22 2.5(5)
C5 C20 C21 C22 -173.9(3)
C25 C20 C21 C26 178.4(3)
C5 C20 C21 C26 2.0(5)
C20 C21 C22 C23 -0.3(5)
C26 C21 C22 C23 -176.3(3)
C21 C22 C23 C24 -1.8(5)
C21 C22 C23 C32 176.1(3)
C22 C23 C24 C25 1.7(5)
C32 C23 C24 C25 -176.2(3)
C21 C20 C25 C24 -2.6(5)
C5 C20 C25 C24 173.7(3)
C21 C20 C25 C38 179.9(3)
C5 C20 C25 C38 -3.7(5)
C23 C24 C25 C20 0.5(5)
C23 C24 C25 C38 178.1(3)
C22 C21 C26 C27 115.1(4)
C20 C21 C26 C27 -60.9(5)
C22 C21 C26 C31 -63.9(5)
C20 C21 C26 C31 120.1(4)
C31 C26 C27 C28 -1.7(5)
C21 C26 C27 C28 179.3(3)
C26 C27 C28 C29 0.9(6)
C27 C28 C29 C30 -0.2(6)
C28 C29 C30 C31 0.3(6)
C27 C26 C31 C30 1.9(5)
C21 C26 C31 C30 -179.1(3)
C29 C30 C31 C26 -1.2(6)
C24 C23 C32 C37 135.2(4)
C22 C23 C32 C37 -42.6(5)
C24 C23 C32 C33 -43.3(5)
C22 C23 C32 C33 138.9(4)
C37 C32 C33 C34 -0.4(6)
C23 C32 C33 C34 178.1(4)
C32 C33 C34 C35 -0.5(6)
C33 C34 C35 C36 0.4(7)
C34 C35 C36 C37 0.6(7)
C33 C32 C37 C36 1.4(6)
C23 C32 C37 C36 -177.1(4)
C35 C36 C37 C32 -1.5(7)
C20 C25 C38 C43 -48.4(5)
C24 C25 C38 C43 134.1(3)
C20 C25 C38 C39 131.4(4)
C24 C25 C38 C39 -46.0(4)
C43 C38 C39 C40 0.6(6)
C25 C38 C39 C40 -179.3(4)
C38 C39 C40 C41 0.4(7)
C39 C40 C41 C42 -0.7(7)
C40 C41 C42 C43 -0.1(7)
C39 C38 C43 C42 -1.4(5)
C25 C38 C43 C42 178.5(3)
C41 C42 C43 C38 1.1(6)
C9 C10 C44 C45 116.9(3)
C11 C10 C44 C45 -61.5(4)
C9 C10 C44 C49 -65.7(4)
C11 C10 C44 C49 115.9(3)
C49 C44 C45 C46 -6.1(5)
C10 C44 C45 C46 171.3(3)
C49 C44 C45 C50 174.2(3)
C10 C44 C45 C50 -8.4(5)
C44 C45 C46 C47 2.5(5)
C50 C45 C46 C47 -177.7(3)
C45 C46 C47 C48 2.4(6)
C45 C46 C47 C56 -174.4(3)
C46 C47 C48 C49 -3.9(6)
C56 C47 C48 C49 172.9(3)
C47 C48 C49 C44 0.3(5)
C47 C48 C49 C62 -179.9(3)
C45 C44 C49 C48 4.8(5)
C10 C44 C49 C48 -172.6(3)
C45 C44 C49 C62 -175.0(3)
C10 C44 C49 C62 7.6(5)
C46 C45 C50 C51 132.2(4)
C44 C45 C50 C51 -48.1(5)
C46 C45 C50 C55 -44.1(5)
C44 C45 C50 C55 135.7(4)
C55 C50 C51 C52 0.6(5)
C45 C50 C51 C52 -175.7(3)
C50 C51 C52 C53 -0.1(6)
C51 C52 C53 C54 -0.1(6)
C52 C53 C54 C55 -0.3(7)
C53 C54 C55 C50 0.8(6)
C51 C50 C55 C54 -1.0(6)
C45 C50 C55 C54 175.3(3)
C48 C47 C56 C57 144.9(4)
C46 C47 C56 C57 -38.4(5)
C48 C47 C56 C61 -35.3(5)
C46 C47 C56 C61 141.4(4)
C61 C56 C57 C58 -1.5(6)
C47 C56 C57 C58 178.3(3)
C56 C57 C58 C59 -0.2(6)
C57 C58 C59 C60 2.0(7)
C58 C59 C60 C61 -2.0(7)
C57 C56 C61 C60 1.5(6)
C47 C56 C61 C60 -178.3(4)
C59 C60 C61 C56 0.2(6)
C48 C49 C62 C67 130.5(4)
C44 C49 C62 C67 -49.7(5)
C48 C49 C62 C63 -48.5(5)
C44 C49 C62 C63 131.3(3)
C67 C62 C63 C64 0.4(5)
C49 C62 C63 C64 179.5(3)
C62 C63 C64 C65 -0.5(6)
C63 C64 C65 C66 0.5(6)
C64 C65 C66 C67 -0.4(6)
C65 C66 C67 C62 0.3(5)
C63 C62 C67 C66 -0.3(5)
C49 C62 C67 C66 -179.4(3)
C16 C15 C68 C73 -73.0(4)
C14 C15 C68 C73 104.1(3)
C16 C15 C68 C69 111.3(4)
C14 C15 C68 C69 -71.6(4)
C73 C68 C69 C70 -3.3(4)
C15 C68 C69 C70 172.5(3)
C73 C68 C69 C74 177.0(3)
C15 C68 C69 C74 -7.2(4)
C68 C69 C70 C71 -0.1(5)
C74 C69 C70 C71 179.7(3)
C69 C70 C71 C72 3.3(5)
C69 C70 C71 C80 -175.7(3)
C70 C71 C72 C73 -3.2(5)
C80 C71 C72 C73 175.8(3)
C71 C72 C73 C68 -0.1(5)
C71 C72 C73 C86 -179.3(3)
C69 C68 C73 C72 3.4(4)
C15 C68 C73 C72 -172.5(3)
C69 C68 C73 C86 -177.5(3)
C15 C68 C73 C86 6.6(4)
C70 C69 C74 C79 -43.4(4)
C68 C69 C74 C79 136.3(3)
C70 C69 C74 C75 130.4(3)
C68 C69 C74 C75 -49.8(4)
C79 C74 C75 C76 0.2(5)
C69 C74 C75 C76 -173.8(3)
C74 C75 C76 C77 1.0(5)
C75 C76 C77 C78 -1.9(5)
C76 C77 C78 C79 1.5(5)
C77 C78 C79 C74 -0.3(5)
C75 C74 C79 C78 -0.5(5)
C69 C74 C79 C78 173.6(3)
C72 C71 C80 C85 -36.3(5)
C70 C71 C80 C85 142.6(4)
C72 C71 C80 C81 146.0(4)
C70 C71 C80 C81 -35.0(5)
C85 C80 C81 C82 0.2(7)
C71 C80 C81 C82 177.9(4)
C80 C81 C82 C83 -0.7(8)
C81 C82 C83 C84 1.6(9)
C82 C83 C84 C85 -2.2(10)
C81 C80 C85 C84 -0.8(8)
C71 C80 C85 C84 -178.5(5)
C83 C84 C85 C80 1.8(9)
C72 C73 C86 C87 -48.6(4)
C68 C73 C86 C87 132.2(3)
C72 C73 C86 C91 127.9(3)
C68 C73 C86 C91 -51.2(5)
C91 C86 C87 C88 0.1(5)
C73 C86 C87 C88 176.8(3)
C86 C87 C88 C89 0.0(6)
C87 C88 C89 C90 -0.2(6)
C88 C89 C90 C91 0.2(6)
C89 C90 C91 C86 -0.1(5)
C87 C86 C91 C90 0.0(5)
C73 C86 C91 C90 -176.6(3)
C19 C1 N1 C4 -178.5(3)
C2 C1 N1 C4 0.4(4)
C19 C1 N1 Fe1 -9.5(4)
C2 C1 N1 Fe1 169.4(2)
C5 C4 N1 C1 177.2(3)
C3 C4 N1 C1 -0.5(4)
C5 C4 N1 Fe1 10.6(5)
C3 C4 N1 Fe1 -167.0(2)
N4 Fe1 N1 C1 13.7(3)
N2 Fe1 N1 C1 175.7(3)
N3 Fe1 N1 C1 77.3(4)
Cl1 Fe1 N1 C1 -86.6(3)
N4 Fe1 N1 C4 179.4(3)
N2 Fe1 N1 C4 -18.5(3)
N3 Fe1 N1 C4 -116.9(4)
Cl1 Fe1 N1 C4 79.2(3)
C5 C6 N2 C9 -179.8(3)
C7 C6 N2 C9 0.0(4)
C5 C6 N2 Fe1 -17.2(5)
C7 C6 N2 Fe1 162.6(2)
C10 C9 N2 C6 -177.7(3)
C8 C9 N2 C6 1.1(4)
C10 C9 N2 Fe1 19.2(4)
C8 C9 N2 Fe1 -161.9(2)
N1 Fe1 N2 C6 20.5(3)
N4 Fe1 N2 C6 80.6(4)
N3 Fe1 N2 C6 177.4(3)
Cl1 Fe1 N2 C6 -78.7(3)
N1 Fe1 N2 C9 -179.8(3)
N4 Fe1 N2 C9 -119.7(3)
N3 Fe1 N2 C9 -22.9(3)
Cl1 Fe1 N2 C9 81.1(3)
C10 C11 N3 C14 -175.8(3)
C12 C11 N3 C14 2.2(3)
C10 C11 N3 Fe1 -4.9(4)
C12 C11 N3 Fe1 173.1(2)
C15 C14 N3 C11 175.6(3)
C13 C14 N3 C11 -1.2(3)
C15 C14 N3 Fe1 4.9(5)
C13 C14 N3 Fe1 -171.9(2)
C1 C19 N4 C16 179.2(3)
C18 C19 N4 C16 -0.3(4)
C1 C19 N4 Fe1 14.3(4)
C18 C19 N4 Fe1 -165.2(2)
C15 C16 N4 C19 176.4(3)
C17 C16 N4 C19 0.4(4)
C15 C16 N4 Fe1 -21.9(5)
C17 C16 N4 Fe1 162.0(2)
N1 Fe1 N4 C19 -15.4(2)
N2 Fe1 N4 C19 -76.9(4)
N3 Fe1 N4 C19 -174.6(2)
Cl1 Fe1 N4 C19 82.1(2)
N1 Fe1 N4 C16 -176.1(3)
N2 Fe1 N4 C16 122.4(4)
N3 Fe1 N4 C16 24.7(3)
Cl1 Fe1 N4 C16 -78.6(3)
